data_2202069
loop_
_publ_author_name
'H\'ector Novoa de Armas'
'Oswald M. Peeters'
'Norbert M. Blaton'
'Camiel J. De Ranter'
'Margarita Su\'arez Navarro'
'Esperanza Salfr\'an Solano'
'Yamila Verdecia Reyes'
'Estael Ochoa Rodr\'iguez'

_publ_section_title
;
 6-Methyl-4-phenylthieno[2,3-<i>b</i>]pyridine-2,5-dicarboxylic acid
;
_journal_issue 4
_journal_name_full 'Acta Crystallographica Section E'
_journal_page_first o450
_journal_page_last o452
_journal_paper_doi 10.1107/S1600536803005464
_journal_volume 59
_journal_year 2003
_chemical_formula_iupac 'C16 H11 N1 O4 S1'
_chemical_formula_moiety 'C16 H11 N1 O4 S1'
_chemical_formula_sum 'C16 H11 N O4 S'
_chemical_formula_weight 313.32
_chemical_name_systematic
;
6-Methyl-4-phenylthieno[2,3-b]pyridine-2,5-dicarboxylic acid
;
_space_group_IT_number 14
_symmetry_cell_setting monoclinic
_symmetry_space_group_name_Hall '-P 2ybc'
_symmetry_space_group_name_H-M 'P 1 21/c 1'
_cell_angle_alpha 90.00000
_cell_angle_beta 102.859(3)
_cell_angle_gamma 90.00000
_cell_formula_units_Z 4
_cell_length_a 13.3208(5)
_cell_length_b 12.5015(4)
_cell_length_c 8.9448(4)
_cell_measurement_reflns_used 39
_cell_measurement_temperature 293
_cell_measurement_theta_max 27.89
_cell_measurement_theta_min 6.82
_cell_volume 1452.22(10)
_computing_cell_refinement XSCANS
_computing_data_collection 'XSCANS (Siemens, 1996)'
_computing_data_reduction XSCANS
_computing_molecular_graphics 'DIAMOND (Bergerhoff, 1996)'
_computing_publication_material 'PLATON (Spek, 2003), PARST (Nardelli, 1995) and PARSTCIF (Nardelli, 1991)'
_computing_structure_refinement 'SHELXL97 (Sheldrick, 1997)'
_computing_structure_solution 'SIR92 (Altomare et al., 1994)'
_diffrn_measurement_device_type 'Siemens P4 four-circle'
_diffrn_measurement_method \w/2\q
_diffrn_radiation_type 'Cu K\a'
_diffrn_radiation_wavelength 1.54180
_diffrn_reflns_av_R_equivalents .0418
_diffrn_reflns_limit_h_max 16
_diffrn_reflns_limit_h_min -16
_diffrn_reflns_limit_k_max 1
_diffrn_reflns_limit_k_min -15
_diffrn_reflns_limit_l_max 10
_diffrn_reflns_limit_l_min -1
_diffrn_reflns_number 3514
_diffrn_reflns_theta_max 69.29
_diffrn_standards_decay_% 2
_diffrn_standards_interval_count 100
_diffrn_standards_number 3
_exptl_absorpt_coefficient_mu 2.150
_exptl_absorpt_correction_T_max .958
_exptl_absorpt_correction_T_min .627
_exptl_absorpt_correction_type '\y scan'
_exptl_absorpt_process_details '(North et al., 1968)'
_exptl_crystal_colour colourless
_exptl_crystal_density_diffrn 1.433
_exptl_crystal_density_method 'not measured'
_exptl_crystal_description plate
_exptl_crystal_F_000 648
_exptl_crystal_size_max .40
_exptl_crystal_size_mid .20
_exptl_crystal_size_min .02
_refine_diff_density_max .33
_refine_diff_density_min -.27
_refine_ls_extinction_coef .0050(5)
_refine_ls_extinction_expression
;
Fc^*^=kFc[1+0.001xFc^2^\l^3^/sin((2\q)]^-1/4^
;
_refine_ls_extinction_method SHELXL97'
_refine_ls_goodness_of_fit_all 1.111
_refine_ls_goodness_of_fit_ref 1.111
_refine_ls_hydrogen_treatment constr
_refine_ls_matrix_type full
_refine_ls_number_parameters 203
_refine_ls_number_reflns 2535
_refine_ls_R_factor_all .0981
_refine_ls_R_factor_gt .0549
_refine_ls_shift/su_max .001
_refine_ls_structure_factor_coef Fsqd
_refine_ls_weighting_details 'w = 1/[\s^2^(Fo^2^)+(0.0433P)^2^+ 2.354P] where P = (Fo^2^+2Fc^2^)/3'
_refine_ls_weighting_scheme calc
_refine_ls_wR_factor_all .1671
_refine_ls_wR_factor_ref .1671
_reflns_number_gt 1565
_reflns_number_total 2535
_reflns_threshold_expression F^2^>2\s(F^2^)
_cod_data_source_file na6210.cif
_cod_data_source_block I
_cod_original_cell_volume 1452.22(8)
_cod_original_sg_symbol_H-M 'P 21/c'
_cod_original_formula_sum 'C16 H11 N1 O4 S1'
_cod_database_code 2202069
_cod_database_fobs_code 2202069

loop_
_symmetry_equiv_pos_as_xyz
x,y,z
-x,1/2+y,1/2-z
-x,-y,-z
x,1/2-y,1/2+z

loop_
_atom_site_aniso_label
_atom_site_aniso_U_11
_atom_site_aniso_U_22
_atom_site_aniso_U_33
_atom_site_aniso_U_12
_atom_site_aniso_U_13
_atom_site_aniso_U_23
S1 0.0555(6) 0.0377(5) 0.0779(8) 0.0027(4) 0.0280(5) -0.0001(5)
O22 0.0646(19) 0.0526(18) 0.094(2) 0.0079(15) 0.0395(18) -0.0041(17)
O23 0.068(2) 0.0442(17) 0.113(3) 0.0119(14) 0.044(2) 0.0013(17)
O52 0.068(2) 0.0525(18) 0.087(2) -0.0031(15) 0.0129(18) -0.0229(17)
O53 0.0515(16) 0.0433(16) 0.087(2) 0.0069(13) 0.0160(16) -0.0126(15)
N7 0.0452(17) 0.0392(17) 0.064(2) -0.0002(14) 0.0217(16) -0.0027(16)
C2 0.046(2) 0.043(2) 0.062(3) 0.0025(17) 0.0188(19) -0.0012(19)
C3 0.047(2) 0.044(2) 0.061(3) 0.0025(17) 0.019(2) 0.0032(19)
C3A 0.046(2) 0.0377(19) 0.052(2) -0.0003(16) 0.0170(18) 0.0012(17)
C4 0.0434(19) 0.0388(19) 0.052(2) 0.0029(16) 0.0157(18) -0.0024(17)
C5 0.052(2) 0.0351(19) 0.055(3) 0.0015(16) 0.0196(19) -0.0052(17)
C6 0.043(2) 0.048(2) 0.055(3) -0.0032(17) 0.0178(18) -0.0034(19)
C7A 0.047(2) 0.038(2) 0.055(3) 0.0008(16) 0.0135(19) -0.0029(17)
C21 0.051(2) 0.048(2) 0.074(3) 0.0057(19) 0.021(2) -0.004(2)
C41 0.057(2) 0.038(2) 0.057(3) -0.0020(17) 0.021(2) -0.0040(18)
C42 0.050(2) 0.059(3) 0.072(3) -0.003(2) 0.020(2) 0.007(2)
C43 0.058(3) 0.072(3) 0.098(4) -0.016(2) 0.020(3) 0.011(3)
C44 0.085(4) 0.063(3) 0.117(5) -0.022(3) 0.035(4) 0.017(3)
C45 0.082(3) 0.047(3) 0.103(4) -0.002(2) 0.026(3) 0.024(3)
C46 0.057(2) 0.045(2) 0.071(3) 0.0003(19) 0.015(2) 0.008(2)
C51 0.044(2) 0.038(2) 0.065(3) -0.0027(17) 0.022(2) -0.0049(19)
C61 0.056(2) 0.049(2) 0.075(3) 0.0006(19) 0.028(2) -0.006(2)

loop_
_atom_site_label
_atom_site_fract_x
_atom_site_fract_y
_atom_site_fract_z
_atom_site_U_iso_or_equiv
_atom_site_thermal_displace_type
_atom_site_calc_flag
_atom_site_refinement_flags
_atom_site_occupancy
_atom_site_type_symbol
S1 0.77152(8) 0.39908(8) 0.81170(14) 0.0550(4) Uani . . 1.000 S
O22 0.5391(2) 0.3737(2) 1.0132(4) 0.0670(11) Uani . . 1.000 O
O23 0.6114(3) 0.5134(2) 0.9184(4) 0.0713(13) Uani . . 1.000 O
O52 0.8690(3) -0.1027(2) 0.6492(4) 0.0698(11) Uani . . 1.000 O
O53 1.0069(2) -0.0639(2) 0.8349(4) 0.0605(10) Uani . . 1.000 O
N7 0.8995(2) 0.2564(3) 0.7276(4) 0.0480(10) Uani . . 1.000 N
C2 0.6799(3) 0.3444(3) 0.8994(5) 0.0493(14) Uani . . 1.000 C
C3 0.6837(3) 0.2361(3) 0.9109(5) 0.0496(14) Uani . . 1.000 C
C3A 0.7635(3) 0.1912(3) 0.8481(5) 0.0443(11) Uani . . 1.000 C
C4 0.7950(3) 0.0838(3) 0.8343(5) 0.0439(11) Uani . . 1.000 C
C5 0.8791(3) 0.0681(3) 0.7688(5) 0.0462(14) Uani . . 1.000 C
C6 0.9296(3) 0.1548(3) 0.7158(5) 0.0476(14) Uani . . 1.000 C
C7A 0.8185(3) 0.2722(3) 0.7911(5) 0.0463(14) Uani . . 1.000 C
C21 0.6039(3) 0.4118(3) 0.9495(6) 0.0566(14) Uani . . 1.000 C
C41 0.7395(3) -0.0060(3) 0.8916(5) 0.0494(14) Uani . . 1.000 C
C42 0.6322(3) -0.0097(4) 0.8550(6) 0.0593(16) Uani . . 1.000 C
C43 0.5816(4) -0.0920(4) 0.9095(7) 0.0756(19) Uani . . 1.000 C
C44 0.6354(4) -0.1712(4) 0.9981(7) 0.086(2) Uani . . 1.000 C
C45 0.7411(4) -0.1696(4) 1.0328(7) 0.0765(19) Uani . . 1.000 C
C46 0.7938(3) -0.0872(3) 0.9807(5) 0.0575(14) Uani . . 1.000 C
C51 0.9162(3) -0.0427(3) 0.7446(5) 0.0475(14) Uani . . 1.000 C
C61 1.0175(3) 0.1398(3) 0.6389(5) 0.0579(14) Uani . . 1.000 C
H3 0.63914 0.19572 0.95482 0.0619 Uiso . . 1.000 H
H23 0.56454 0.54658 0.94310 0.0891 Uiso . . 1.000 H
H42 0.59481 0.04332 0.79386 0.0742 Uiso . . 1.000 H
H43 0.50997 -0.09379 0.88571 0.0941 Uiso . . 1.000 H
H44 0.60042 -0.22616 1.03493 0.1080 Uiso . . 1.000 H
H45 0.77754 -0.22413 1.09167 0.0953 Uiso . . 1.000 H
H46 0.86537 -0.08617 1.00525 0.0720 Uiso . . 1.000 H
H53 1.02829 -0.12114 0.80976 0.0759 Uiso . . 1.000 H
H61A 0.99407 0.10205 0.54414 0.0724 Uiso . . 1.000 H
H61B 1.07092 0.09939 0.70472 0.0724 Uiso . . 1.000 H
H61C 1.04398 0.20844 0.61860 0.0724 Uiso . . 1.000 H

loop_
_atom_type_symbol
_atom_type_scat_dispersion_real
_atom_type_scat_dispersion_imag
_atom_type_scat_source
C .0181 .0091
;
International Tables for Crystallography (Vol. C)
;
H .0000 .0000
;
International Tables for Crystallography (Vol. C)
;
N .0311 .0180
;
International Tables for Crystallography (Vol. C)
;
O .0492 .0322
;
International Tables for Crystallography (Vol. C)
;
S .3331 .5567
;
International Tables for Crystallography (Vol. C)
;

loop_
_geom_angle_atom_site_label_1
_geom_angle_atom_site_label_2
_geom_angle_atom_site_label_3
_geom_angle
_geom_angle_publ_flag
C2 S1 C7A 89.7(2) yes
C21 O23 H23 109.58 no
C51 O53 H53 109.48 no
C6 N7 C7A 117.1(3) yes
S1 C2 C21 121.2(3) yes
S1 C2 C3 114.2(3) yes
C3 C2 C21 124.6(4) no
C2 C3 C3A 112.4(4) no
C4 C3A C7A 117.4(4) no
C3 C3A C7A 110.7(3) no
C3 C3A C4 131.9(4) no
C3A C4 C5 116.9(4) no
C3A C4 C41 120.1(4) no
C5 C4 C41 123.0(3) no
C4 C5 C6 121.5(4) no
C6 C5 C51 117.6(4) no
C4 C5 C51 120.9(3) no
N7 C6 C61 115.6(3) yes
N7 C6 C5 121.8(4) yes
C5 C6 C61 122.6(3) no
S1 C7A C3A 113.0(3) yes
S1 C7A N7 121.6(3) yes
N7 C7A C3A 125.4(4) yes
O23 C21 C2 113.8(4) yes
O22 C21 C2 121.6(3) yes
O22 C21 O23 124.6(4) yes
C4 C41 C42 120.2(4) no
C4 C41 C46 120.7(4) no
C42 C41 C46 119.1(4) no
C41 C42 C43 119.9(5) no
C42 C43 C44 120.8(5) no
C43 C44 C45 120.0(5) no
C44 C45 C46 120.4(5) no
C41 C46 C45 119.9(4) no
O53 C51 C5 112.5(3) yes
O52 C51 O53 124.8(4) yes
O52 C51 C5 122.7(4) yes
C2 C3 H3 123.82 no
C3A C3 H3 123.74 no
C41 C42 H42 120.08 no
C43 C42 H42 120.02 no
C42 C43 H43 119.65 no
C44 C43 H43 119.58 no
C43 C44 H44 120.05 no
C45 C44 H44 119.99 no
C44 C45 H45 119.83 no
C46 C45 H45 119.76 no
C41 C46 H46 120.05 no
C45 C46 H46 120.07 no
C6 C61 H61A 109.50 no
C6 C61 H61B 109.46 no
C6 C61 H61C 109.45 no
H61A C61 H61B 109.50 no
H61A C61 H61C 109.47 no
H61B C61 H61C 109.44 no

loop_
_geom_bond_atom_site_label_1
_geom_bond_atom_site_label_2
_geom_bond_site_symmetry_1
_geom_bond_site_symmetry_2
_geom_bond_distance
_geom_bond_publ_flag
S1 C2 . . 1.732(4) yes
S1 C7A . . 1.730(4) yes
O22 C21 . . 1.231(5) yes
O23 C21 . . 1.309(5) yes
O52 C51 . . 1.203(5) yes
O53 C51 . . 1.322(5) yes
O23 H23 . . 0.8197 no
O53 H53 . . 0.8200 no
N7 C6 . . 1.343(5) yes
N7 C7A . . 1.341(5) yes
C2 C3 . . 1.358(5) no
C2 C21 . . 1.462(6) no
C3 C3A . . 1.424(6) no
C3A C7A . . 1.410(6) no
C3A C4 . . 1.420(5) no
C4 C5 . . 1.389(6) no
C4 C41 . . 1.496(6) no
C5 C51 . . 1.502(5) no
C5 C6 . . 1.412(6) no
C6 C61 . . 1.496(6) no
C41 C46 . . 1.390(6) no
C41 C42 . . 1.394(6) no
C42 C43 . . 1.377(7) no
C43 C44 . . 1.367(8) no
C44 C45 . . 1.373(8) no
C45 C46 . . 1.384(7) no
C3 H3 . . 0.9302 no
C42 H42 . . 0.9302 no
C43 H43 . . 0.9305 no
C44 H44 . . 0.9306 no
C45 H45 . . 0.9294 no
C46 H46 . . 0.9296 no
C61 H61A . . 0.9596 no
C61 H61B . . 0.9601 no
C61 H61C . . 0.9603 no

loop_
_geom_hbond_atom_site_label_D
_geom_hbond_atom_site_label_H
_geom_hbond_atom_site_label_A
_geom_hbond_site_symmetry_A
_geom_hbond_distance_DH
_geom_hbond_distance_HA
_geom_hbond_distance_DA
_geom_hbond_angle_DHA
_geom_hbond_publ_flag
O23 H23 O22 3_667 0.82 1.81 2.633(5) 176 yes
O53 H53 N7 2_746 0.82 1.88 2.688(4) 170 yes
C45 H45 O52 4_545 0.93 2.48 3.362(6) 158 yes

loop_
_cod_related_entry_id
_cod_related_entry_database
_cod_related_entry_code
1 ChemSpider 21131846
